data_7717717
loop_
_publ_author_name
'Gao, Fengxin'
'Xu, Xiaocheng'
'Yang, Xiaofan'
'Cao, Hong'
'Fang, Dong'
'Xu, Lei'
'Xu, Chao'
'Xiao, Chengliang'

_publ_section_title
;
 Completely preorganized bis-lactam-1,10-phenanthroline ligands with high
 stability for efficient separation of Am(III) over Eu(III)
;
_journal_name_full 'Dalton Transactions'
_journal_paper_doi 10.1039/D4DT02956A
_journal_year 2025
_chemical_formula_moiety '2(C H Cl3), C42 H46 N4 O2, H2 O'
_chemical_formula_sum 'C44 H50 Cl6 N4 O3'
_chemical_formula_weight 895.58
_space_group_crystal_system monoclinic
_space_group_IT_number 14
_space_group_name_Hall '-P 2ybc'
_space_group_name_H-M_alt 'P 1 21/c 1'
_atom_sites_solution_hydrogens mixed
_audit_creation_date 2024-12-19
_audit_creation_method
;
Olex2 1.3
(compiled 2020.11.12 svn.r5f609507 for OlexSys, GUI svn.r6408)
;
_audit_update_record
;
2024-12-19 deposited with the CCDC.	2024-12-27 downloaded from the CCDC.
;
_cell_angle_alpha 90
_cell_angle_beta 92.77(5)
_cell_angle_gamma 90
_cell_formula_units_Z 4
_cell_length_a 16.465(10)
_cell_length_b 14.702(12)
_cell_length_c 18.759(12)
_cell_measurement_reflns_used 159
_cell_measurement_temperature 302(2)
_cell_measurement_theta_max 54.111
_cell_measurement_theta_min 28.180
_cell_volume 4536(5)
_computing_cell_refinement 'SAINT V8.40B (?, 2016)'
_computing_data_collection 'Bruker APEX2'
_computing_data_reduction 'SAINT V8.40B (?, 2016)'
_computing_molecular_graphics 'Olex2 1.3 (Dolomanov et al., 2009)'
_computing_publication_material 'Olex2 1.3 (Dolomanov et al., 2009)'
_computing_structure_refinement 'ShelXL (Sheldrick, 2015)'
_computing_structure_solution 'SHELXT 2018/2 (Sheldrick, 2018)'
_diffrn_ambient_temperature 302.0
_diffrn_measured_fraction_theta_full 0.998
_diffrn_measured_fraction_theta_max 0.994
_diffrn_measurement_device_type 'Bruker APEX-II CCD'
_diffrn_measurement_method '\f and \w scans'
_diffrn_radiation_type CuK\a
_diffrn_radiation_wavelength 1.54178
_diffrn_reflns_av_R_equivalents 0.0905
_diffrn_reflns_av_unetI/netI 0.0629
_diffrn_reflns_Laue_measured_fraction_full 0.998
_diffrn_reflns_Laue_measured_fraction_max 0.994
_diffrn_reflns_limit_h_max 19
_diffrn_reflns_limit_h_min -19
_diffrn_reflns_limit_k_max 17
_diffrn_reflns_limit_k_min -16
_diffrn_reflns_limit_l_max 21
_diffrn_reflns_limit_l_min -22
_diffrn_reflns_number 42015
_diffrn_reflns_point_group_measured_fraction_full 0.998
_diffrn_reflns_point_group_measured_fraction_max 0.994
_diffrn_reflns_theta_full 67.679
_diffrn_reflns_theta_max 68.655
_diffrn_reflns_theta_min 3.822
_exptl_absorpt_coefficient_mu 3.795
_exptl_absorpt_correction_T_max 0.7531
_exptl_absorpt_correction_T_min 0.4178
_exptl_absorpt_correction_type multi-scan
_exptl_absorpt_process_details
;
 SADABS 2016/2: Krause, L., Herbst-Irmer, R., Sheldrick G.M. & Stalke D.,
 J. Appl. Cryst. 48 (2015) 3-10
;
_exptl_crystal_colour 'clear light yellow'
_exptl_crystal_colour_lustre clear
_exptl_crystal_colour_modifier light
_exptl_crystal_colour_primary yellow
_exptl_crystal_density_diffrn 1.311
_exptl_crystal_description block
_exptl_crystal_F_000 1872
_exptl_crystal_size_max 0.18
_exptl_crystal_size_mid 0.15
_exptl_crystal_size_min 0.12
_refine_diff_density_max 0.472
_refine_diff_density_min -0.374
_refine_diff_density_rms 0.066
_refine_ls_extinction_coef 0.0077(8)
_refine_ls_extinction_expression Fc^*^=kFc[1+0.001xFc^2^\l^3^/sin(2\q)]^-1/4^
_refine_ls_extinction_method 'SHELXL-2016/6 (Sheldrick 2016)'
_refine_ls_goodness_of_fit_ref 1.058
_refine_ls_hydrogen_treatment constr
_refine_ls_matrix_type full
_refine_ls_number_parameters 666
_refine_ls_number_reflns 8331
_refine_ls_number_restraints 348
_refine_ls_restrained_S_all 1.100
_refine_ls_R_factor_all 0.1262
_refine_ls_R_factor_gt 0.0836
_refine_ls_shift/su_max 0.006
_refine_ls_shift/su_mean 0.000
_refine_ls_structure_factor_coef Fsqd
_refine_ls_weighting_details 'w=1/[\s^2^(Fo^2^)+(0.1677P)^2^+0.7177P] where P=(Fo^2^+2Fc^2^)/3'
_refine_ls_weighting_scheme calc
_refine_ls_wR_factor_gt 0.2380
_refine_ls_wR_factor_ref 0.2824
_reflns_Friedel_coverage 0.000
_reflns_number_gt 4826
_reflns_number_total 8331
_reflns_threshold_expression 'I > 2\s(I)'
_cod_data_source_file d4dt02956a2.cif
_cod_data_source_block 57693416_file000009_1409876273
_cod_database_code 7717717
_shelx_shelxl_version_number 2016/6
_shelx_space_group_comment
;
The symmetry employed for this shelxl refinement is uniquely defined
by the following loop, which should always be used as a source of
symmetry information in preference to the above space-group names.
They are only intended as comments.
;
_shelx_estimated_absorpt_t_max 0.659
_shelx_estimated_absorpt_t_min 0.548
_exptl_absorpt_special_details
;
 The following wavelength and cell were deduced by SADABS from the
 direction cosines etc. They are given here for emergency use only:
 CELL 1.54184   16.420   14.722   18.784   89.962   92.712   89.976
;
_olex2_refinement_description
;
1. Others
 Fixed Uiso: H2A(0.119) H2B(0.119) H00R(0.069) H11A(0.154) H11B(0.154)
 H11C(0.154) H12A(0.138) H12B(0.138) H12C(0.138) H01A(0.078) H01B(0.078)
 H13A(0.126) H13B(0.126) H13C(0.126) H01C(0.103) H01D(0.103) H01E(0.103)
 H01F(0.103) H17(0.079) H16(0.081) H01G(0.133) H01H(0.133) H01I(0.152)
 H23(0.063) H28(0.066) H29(0.067) H30(0.065) H36(0.067) H38(0.079) H39(0.078)
 H42A(0.195) H42B(0.195) H42C(0.195) H43A(0.132) H43B(0.132) H44A(0.16)
 H44B(0.16) H45A(0.217) H45B(0.217) H45C(0.217) H46A(0.108) H46B(0.108)
 H46C(0.108) H46D(0.108) H47A(0.127) H47B(0.127) H48A(0.187) H48B(0.187)
 H48C(0.187) H0AA(0.171) H0AB(0.171) H0AC(0.171) H1AA(0.195) H1AB(0.195)
 H1AC(0.195) H7A(0.173) H7B(0.173) H7C(0.173) H4A(0.139) H4B(0.139) H4C(0.139)
 H6A(0.152) H6B(0.152) H6C(0.152) H9A(0.138) H9B(0.138) H9C(0.138) H8A(0.147)
 H8B(0.147) H2AA(0.2) H2AB(0.2) H2AC(0.2) H1A(0.197) H1B(0.197) H1C(0.197)
 H3A(0.121) H3B(0.121) H3AA(0.183) H3AB(0.183) H3AC(0.183) H4AA(0.149)
 H4AB(0.149) H4AC(0.149) H5AA(0.135) H5AB(0.135) H01J(0.152)
 Fixed X: H2A(0.558922) H2B(0.594634) H00R(0.697777) H11A(0.928895)
 H11B(0.885618) H11C(0.900365) H12A(0.815077) H12B(0.758521) H12C(0.853249)
 H01A(0.81225) H01B(0.769727) H13A(0.737798) H13B(0.688476) H13C(0.750416)
 H01C(0.404622) H01D(0.462111) H01E(0.375177) H01F(0.464713) H17(0.857919)
 H16(0.879001) H01G(0.460626) H01H(0.454699) H01I(0.184121) H23(0.604974)
 H28(0.401833) H29(0.49258) H30(0.339406) H36(0.24155) H38(0.179443)
 H39(0.292433) H42A(0.137551) H42B(0.107446) H42C(0.045371) H43A(0.355989)
 H43B(0.293434) H44A(0.394155) H44B(0.325602) H45A(0.291075) H45B(0.226163)
 H45C(0.287377) H46A(0.871729) H46B(0.919355) H46C(0.86871) H46D(0.904224)
 H47A(0.960959) H47B(0.872797) H48A(0.018225) H48B(0.055317) H48C(0.099492)
 H0AA(0.035501) H0AB(0.059467) H0AC(-0.005095) H1AA(0.097184) H1AB(0.051682)
 H1AC(0.017238) H7A(0.08634) H7B(0.161177) H7C(0.07307) H4A(0.872038)
 H4B(0.781865) H4C(0.847477) H6A(0.902238) H6B(0.886802) H6C(0.932605)
 H9A(0.700286) H9B(0.723075) H9C(0.755721) H8A(0.382308) H8B(0.32353)
 H2AA(0.283148) H2AB(0.222938) H2AC(0.267814) H1A(0.8778) H1B(0.896427)
 H1C(0.965077) H3A(0.947719) H3B(0.994379) H3AA(0.974661) H3AB(0.890953)
 H3AC(0.965619) H4AA(0.177529) H4AB(0.156329) H4AC(0.088583) H5AA(0.441907)
 H5AB(0.375671) H01J(0.189346)
 Fixed Y: H2A(0.261041) H2B(0.189997) H00R(0.173218) H11A(0.102955)
 H11B(0.196981) H11C(0.132909) H12A(-0.004091) H12B(-0.037423) H12C(-0.041286)
 H01A(-0.040822) H01B(-0.00152) H13A(0.203039) H13B(0.111901) H13C(0.136099)
 H01C(0.523661) H01D(0.439066) H01E(0.510315) H01F(0.477145) H17(-0.011109)
 H16(-0.004081) H01G(0.165335) H01H(0.173367) H01I(0.197478) H23(0.250789)
 H28(0.449499) H29(0.363616) H30(0.497733) H36(0.54999) H38(0.638767)
 H39(0.572074) H42A(0.775972) H42B(0.736477) H42C(0.752614) H43A(0.403589)
 H43B(0.432864) H44A(0.290144) H44B(0.317845) H45A(0.193519) H45B(0.271597)
 H45C(0.263615) H46A(0.120737) H46B(0.053247) H46C(0.103044) H46D(0.087463)
 H47A(0.037206) H47B(0.002166) H48A(0.584585) H48B(0.516266) H48C(0.533521)
 H0AA(0.597586) H0AB(0.514754) H0AC(0.585384) H1AA(0.740287) H1AB(0.650669)
 H1AC(0.712144) H7A(0.572166) H7B(0.637203) H7C(0.677569) H4A(0.222601)
 H4B(0.239152) H4C(0.210898) H6A(0.059126) H6B(-0.017836) H6C(0.071198)
 H9A(0.113358) H9B(0.010191) H9C(0.06735) H8A(0.292897) H8B(0.373329)
 H2AA(0.204669) H2AB(0.28701) H2AC(0.25129) H1A(-0.089502) H1B(0.006384) H1C(-
 0.067427) H3A(-0.060317) H3B(0.020864) H3AA(-0.085719) H3AB(-0.123031) H3AC(-
 0.118611) H4AA(0.679706) H4AB(0.76088) H4AC(0.717896) H5AA(0.355875)
 H5AB(0.337191) H01J(0.225044)
 Fixed Z: H2A(0.671841) H2B(0.640899) H00R(0.267746) H11A(0.207358)
 H11B(0.194853) H11C(0.129943) H12A(0.105672) H12B(0.165263) H12C(0.178103)
 H01A(0.510357) H01B(0.576697) H13A(0.157521) H13B(0.15195) H13C(0.093954)
 H01C(0.823599) H01D(0.818307) H01E(0.823532) H01F(0.817946) H17(0.414466)
 H16(0.295743) H01G(0.619761) H01H(0.62627) H01I(0.653126) H23(0.312112)
 H28(0.362846) H29(0.30676) H30(0.476417) H36(0.539398) H38(0.729187)
 H39(0.781738) H42A(0.600007) H42B(0.67173) H42C(0.606948) H43A(0.886967)
 H43B(0.826037) H44A(0.818636) H44B(0.762317) H45A(0.837857) H45B(0.834238)
 H45C(0.900591) H46A(0.573266) H46B(0.525514) H46C(0.597563) H46D(0.522653)
 H47A(0.653442) H47B(0.667178) H48A(0.536685) H48B(0.593572) H48C(0.522639)
 H0AA(0.674311) H0AB(0.627079) H0AC(0.597583) H1AA(0.664458) H1AB(0.683957)
 H1AC(0.621253) H7A(0.504537) H7B(0.498705) H7C(0.499035) H4A(0.207782)
 H4B(0.180163) H4C(0.126515) H6A(0.123049) H6B(0.17863) H6C(0.202986)
 H9A(0.153808) H9B(0.161623) H9C(0.098528) H8A(0.921988) H8B(0.925236)
 H2AA(0.88232) H2AB(0.885503) H2AC(0.955616) H1A(0.658714) H1B(0.692213)
 H1C(0.691227) H3A(0.563382) H3B(0.600975) H3AA(0.572851) H3AB(0.59656)
 H3AC(0.651565) H4AA(0.50634) H4AB(0.556342) H4AC(0.505283) H5AA(0.857501)
 H5AB(0.799433) H01J(0.628425)
;
_olex2_submission_special_instructions 'No special instructions were received'

loop_
_space_group_symop_operation_xyz
'x, y, z'
'-x, y+1/2, -z+1/2'
'-x, -y, -z'
'x, -y-1/2, z-1/2'

loop_
_atom_site_label
_atom_site_type_symbol
_atom_site_fract_x
_atom_site_fract_y
_atom_site_fract_z
_atom_site_U_iso_or_equiv
_atom_site_adp_type
_atom_site_occupancy
_atom_site_site_symmetry_order
_atom_site_calc_flag
_atom_site_refinement_flags_posn
_atom_site_refinement_flags_adp
_atom_site_refinement_flags_occupancy
_atom_site_disorder_assembly
_atom_site_disorder_group
Cl01 Cl 0.4133(13) 0.0764(14) 0.5353(7) 0.1327(9) Uani 0.126(7) 1 d D U P A 1
O1 O 0.69081(16) 0.12671(19) 0.58650(11) 0.0730(7) Uani 1 1 d . . . . .
Cl1 Cl 0.3994(16) 0.0590(15) 0.6840(9) 0.1666(12) Uani 0.126(7) 1 d D U P A 1
O2 O 0.57899(19) 0.2088(2) 0.68085(13) 0.0794(8) Uani 1 1 d . . . . .
H2A H 0.558922 0.261041 0.671841 0.119 Uiso 1 1 d G . . . .
H2B H 0.594634 0.189997 0.640899 0.119 Uiso 1 1 d G . . . .
Cl5 Cl 0.0859(3) 0.2164(3) 0.5662(2) 0.2054(19) Uani 0.745(4) 1 d D U P B 1
Cl4 Cl 0.0747(2) 0.2134(2) 0.7161(2) 0.1856(16) Uani 0.745(4) 1 d D U P B 1
O3 O 0.50751(19) 0.3717(2) 0.72086(12) 0.0920(10) Uani 1 1 d . . . . .
Cl6 Cl 0.1729(3) 0.3490(4) 0.6528(3) 0.1986(19) Uani 0.745(4) 1 d D U P B 1
N8 N 0.49373(16) 0.35951(19) 0.57856(12) 0.0559(7) Uani 1 1 d . . . . .
N7 N 0.59530(15) 0.24372(18) 0.50997(12) 0.0518(6) Uani 1 1 d . . . . .
N9 N 0.75183(16) 0.07547(18) 0.48885(13) 0.0547(7) Uani 1 1 d . . . . .
C00R C 0.7307(2) 0.1366(2) 0.29742(16) 0.0572(8) Uani 1 1 d . . . . .
H00R H 0.697777 0.173218 0.267746 0.069 Uiso 1 1 calc R . . . .
N10 N 0.39894(17) 0.4660(2) 0.72607(13) 0.0607(7) Uani 1 1 d . . . . .
C11 C 0.8877(4) 0.1348(6) 0.1793(3) 0.103(2) Uani 0.754(6) 1 d D U P C 1
H11A H 0.928895 0.102955 0.207358 0.154 Uiso 0.754(6) 1 calc GR . P C 1
H11B H 0.885618 0.196981 0.194853 0.154 Uiso 0.754(6) 1 calc GR . P C 1
H11C H 0.900365 0.132909 0.129943 0.154 Uiso 0.754(6) 1 calc GR . P C 1
C12 C 0.8088(4) -0.0075(4) 0.1562(3) 0.0923(19) Uani 0.754(6) 1 d D U P C 1
H12A H 0.815077 -0.004091 0.105672 0.138 Uiso 0.754(6) 1 calc GR . P C 1
H12B H 0.758521 -0.037423 0.165263 0.138 Uiso 0.754(6) 1 calc GR . P C 1
H12C H 0.853249 -0.041286 0.178103 0.138 Uiso 0.754(6) 1 calc GR . P C 1
C013 C 0.8009(2) 0.0147(3) 0.53601(18) 0.0654(9) Uani 1 1 d . . . . .
H01A H 0.812250 -0.040822 0.510357 0.078 Uiso 1 1 calc R . . . .
H01B H 0.769727 -0.001520 0.576697 0.078 Uiso 1 1 calc R . . . .
C13 C 0.7397(4) 0.1402(5) 0.1437(2) 0.0837(19) Uani 0.754(6) 1 d D U P C 1
H13A H 0.737798 0.203039 0.157521 0.126 Uiso 0.754(6) 1 calc GR . P C 1
H13B H 0.688476 0.111901 0.151950 0.126 Uiso 0.754(6) 1 calc GR . P C 1
H13C H 0.750416 0.136099 0.093954 0.126 Uiso 0.754(6) 1 calc GR . P C 1
C14 C 0.8081(2) 0.0913(3) 0.18834(18) 0.0711(10) Uani 1 1 d . . . . .
C15 C 0.7913(2) 0.0865(3) 0.26736(17) 0.0626(9) Uani 1 1 d . . . . .
C017 C 0.4086(3) 0.4626(3) 0.80455(18) 0.0859(13) Uani 1 1 d . U . . .
H01C H 0.404622 0.523661 0.823599 0.103 Uiso 0.812(7) 1 calc R . P D 1
H01D H 0.462111 0.439066 0.818307 0.103 Uiso 0.812(7) 1 calc R . P D 1
H01E H 0.375177 0.510315 0.823532 0.103 Uiso 0.188(7) 1 calc R . P D 2
H01F H 0.464713 0.477145 0.817946 0.103 Uiso 0.188(7) 1 calc R . P D 2
C17 C 0.8254(2) 0.0268(3) 0.38544(18) 0.0657(9) Uani 1 1 d . . . . .
H17 H 0.857919 -0.011109 0.414466 0.079 Uiso 1 1 calc R . . . .
C16 C 0.8379(2) 0.0311(3) 0.31399(18) 0.0673(9) Uani 1 1 d . . . . .
H16 H 0.879001 -0.004081 0.295743 0.081 Uiso 1 1 calc R . . . .
C18 C 0.7644(2) 0.0785(2) 0.41560(16) 0.0545(8) Uani 1 1 d . . . . .
C19 C 0.71662(19) 0.1349(2) 0.37034(15) 0.0517(7) Uani 1 1 d . . . . .
C01C C 0.4077(3) 0.1354(3) 0.6120(2) 0.1108(17) Uani 1 1 d D . . . .
H01G H 0.460626 0.165335 0.619761 0.133 Uiso 0.126(7) 1 calc R . P A 1
H01H H 0.454699 0.173367 0.626270 0.133 Uiso 0.874(7) 1 calc R . P A 2
C01F C 0.1371(5) 0.2383(5) 0.6487(4) 0.126(3) Uani 0.745(4) 1 d D U P B 1
H01I H 0.184121 0.197478 0.653126 0.152 Uiso 0.745(4) 1 calc R . P B 1
C20 C 0.65470(18) 0.1921(2) 0.40099(14) 0.0484(7) Uani 1 1 d . . . . .
C21 C 0.64712(19) 0.1916(2) 0.47542(14) 0.0507(7) Uani 1 1 d . . . . .
C22 C 0.6974(2) 0.1304(2) 0.52209(15) 0.0561(8) Uani 1 1 d . . . . .
C23 C 0.60266(19) 0.2489(2) 0.36153(15) 0.0528(8) Uani 1 1 d . . . . .
H23 H 0.604974 0.250789 0.312112 0.063 Uiso 1 1 calc R . . . .
C24 C 0.54731(18) 0.3029(2) 0.39508(14) 0.0486(7) Uani 1 1 d . . . . .
C25 C 0.54671(18) 0.2994(2) 0.47065(14) 0.0487(7) Uani 1 1 d . . . . .
C26 C 0.48993(19) 0.3580(2) 0.50736(14) 0.0503(7) Uani 1 1 d . . . . .
C27 C 0.43398(18) 0.4115(2) 0.46568(15) 0.0505(7) Uani 1 1 d . . . . .
C28 C 0.4375(2) 0.4126(2) 0.38967(15) 0.0546(8) Uani 1 1 d . . . . .
H28 H 0.401833 0.449499 0.362846 0.066 Uiso 1 1 calc R . . . .
C29 C 0.49151(19) 0.3612(2) 0.35625(15) 0.0555(8) Uani 1 1 d . . . . .
H29 H 0.492580 0.363616 0.306760 0.067 Uiso 1 1 calc R . . . .
C30 C 0.37758(19) 0.4627(2) 0.50218(15) 0.0542(8) Uani 1 1 d . . . . .
H30 H 0.339406 0.497733 0.476417 0.065 Uiso 1 1 calc R . . . .
C31 C 0.4404(2) 0.4116(2) 0.61118(15) 0.0543(8) Uani 1 1 d . . . . .
C32 C 0.37760(19) 0.4620(2) 0.57597(15) 0.0521(7) Uani 1 1 d . . . . .
C33 C 0.4526(2) 0.4139(3) 0.68979(16) 0.0647(9) Uani 1 1 d . . . . .
C34 C 0.3336(2) 0.5139(2) 0.69305(16) 0.0567(8) Uani 1 1 d . . . . .
C35 C 0.31994(19) 0.5111(2) 0.61885(15) 0.0513(7) Uani 1 1 d . . . . .
C36 C 0.25074(19) 0.5531(2) 0.58864(17) 0.0557(8) Uani 1 1 d . . . . .
H36 H 0.241550 0.549990 0.539398 0.067 Uiso 1 1 calc R . . . .
C37 C 0.1945(2) 0.5995(2) 0.62818(17) 0.0585(8) Uani 1 1 d . . . . .
C38 C 0.2138(2) 0.6058(3) 0.70092(17) 0.0660(9) Uani 1 1 d . . . . .
H38 H 0.179443 0.638767 0.729187 0.079 Uiso 1 1 calc R . . . .
C39 C 0.2815(2) 0.5651(3) 0.73294(17) 0.0647(9) Uani 1 1 d . . . . .
H39 H 0.292433 0.572074 0.781738 0.078 Uiso 1 1 calc R . . . .
C40 C 0.1155(2) 0.6374(3) 0.59388(19) 0.0656(9) Uani 1 1 d . . . . .
C42 C 0.1000(17) 0.7348(17) 0.6207(14) 0.130(3) Uani 0.223(7) 1 d D U P E 2
H42A H 0.137551 0.775972 0.600007 0.195 Uiso 0.223(7) 1 calc GR . P E 2
H42B H 0.107446 0.736477 0.671730 0.195 Uiso 0.223(7) 1 calc GR . P E 2
H42C H 0.045371 0.752614 0.606948 0.195 Uiso 0.223(7) 1 calc GR . P E 2
C43 C 0.3459(6) 0.4043(5) 0.8356(3) 0.1097(19) Uani 0.812(7) 1 d . U P D 1
H43A H 0.355989 0.403589 0.886967 0.132 Uiso 0.812(7) 1 calc R . P D 1
H43B H 0.293434 0.432864 0.826037 0.132 Uiso 0.812(7) 1 calc R . P D 1
C44 C 0.3405(6) 0.3173(6) 0.8130(4) 0.133(2) Uani 0.812(7) 1 d . U P D 1
H44A H 0.394155 0.290144 0.818636 0.160 Uiso 0.812(7) 1 calc R . P D 1
H44B H 0.325602 0.317845 0.762317 0.160 Uiso 0.812(7) 1 calc R . P D 1
C45 C 0.2807(6) 0.2558(7) 0.8498(6) 0.145(3) Uani 0.812(7) 1 d . U P D 1
H45A H 0.291075 0.193519 0.837857 0.217 Uiso 0.812(7) 1 calc GR . P D 1
H45B H 0.226163 0.271597 0.834238 0.217 Uiso 0.812(7) 1 calc GR . P D 1
H45C H 0.287377 0.263615 0.900591 0.217 Uiso 0.812(7) 1 calc GR . P D 1
C46 C 0.8802(3) 0.0570(3) 0.5624(2) 0.0903(13) Uani 1 1 d . U . . .
H46A H 0.871729 0.120737 0.573266 0.108 Uiso 0.498(11) 1 calc R . P F 1
H46B H 0.919355 0.053247 0.525514 0.108 Uiso 0.498(11) 1 calc R . P F 1
H46C H 0.868710 0.103044 0.597563 0.108 Uiso 0.502(11) 1 calc R . P F 2
H46D H 0.904224 0.087463 0.522653 0.108 Uiso 0.502(11) 1 calc R . P F 2
C47 C 0.9143(8) 0.0050(10) 0.6323(8) 0.105(3) Uani 0.498(11) 1 d . U P F 1
H47A H 0.960959 0.037206 0.653442 0.127 Uiso 0.498(11) 1 calc R . P F 1
H47B H 0.872797 0.002166 0.667178 0.127 Uiso 0.498(11) 1 calc R . P F 1
C48 C 0.0678(4) 0.5610(5) 0.5585(5) 0.124(3) Uani 0.777(7) 1 d D U P E 1
H48A H 0.018225 0.584585 0.536685 0.187 Uiso 0.777(7) 1 calc GR . P E 1
H48B H 0.055317 0.516266 0.593572 0.187 Uiso 0.777(7) 1 calc GR . P E 1
H48C H 0.099492 0.533521 0.522639 0.187 Uiso 0.777(7) 1 calc GR . P E 1
C0AA C 0.0441(12) 0.5778(18) 0.6265(15) 0.114(6) Uani 0.223(7) 1 d D U P E 2
H0AA H 0.035501 0.597586 0.674311 0.171 Uiso 0.223(7) 1 calc GR . P E 2
H0AB H 0.059467 0.514754 0.627079 0.171 Uiso 0.223(7) 1 calc GR . P E 2
H0AC H -0.005095 0.585384 0.597583 0.171 Uiso 0.223(7) 1 calc GR . P E 2
C1AA C 0.0659(5) 0.6899(7) 0.6456(4) 0.130(3) Uani 0.777(7) 1 d D U P E 1
H1AA H 0.097184 0.740287 0.664458 0.195 Uiso 0.777(7) 1 calc GR . P E 1
H1AB H 0.051682 0.650669 0.683957 0.195 Uiso 0.777(7) 1 calc GR . P E 1
H1AC H 0.017238 0.712144 0.621253 0.195 Uiso 0.777(7) 1 calc GR . P E 1
C7 C 0.1084(15) 0.631(2) 0.5178(10) 0.115(6) Uani 0.223(7) 1 d D U P E 2
H7A H 0.086340 0.572166 0.504537 0.173 Uiso 0.223(7) 1 calc GR . P E 2
H7B H 0.161177 0.637203 0.498705 0.173 Uiso 0.223(7) 1 calc GR . P E 2
H7C H 0.073070 0.677569 0.499035 0.173 Uiso 0.223(7) 1 calc GR . P E 2
C4 C 0.8297(12) 0.2032(11) 0.1741(8) 0.092(5) Uani 0.246(6) 1 d D U P C 2
H4A H 0.872038 0.222601 0.207782 0.139 Uiso 0.246(6) 1 calc GR . P C 2
H4B H 0.781865 0.239152 0.180163 0.139 Uiso 0.246(6) 1 calc GR . P C 2
H4C H 0.847477 0.210898 0.126515 0.139 Uiso 0.246(6) 1 calc GR . P C 2
C6 C 0.8902(11) 0.0467(15) 0.1717(10) 0.101(5) Uani 0.246(6) 1 d D U P C 2
H6A H 0.902238 0.059126 0.123049 0.152 Uiso 0.246(6) 1 calc GR . P C 2
H6B H 0.886802 -0.017836 0.178630 0.152 Uiso 0.246(6) 1 calc GR . P C 2
H6C H 0.932605 0.071198 0.202986 0.152 Uiso 0.246(6) 1 calc GR . P C 2
C9 C 0.7421(10) 0.0690(15) 0.1477(9) 0.092(5) Uani 0.246(6) 1 d D U P C 2
H9A H 0.700286 0.113358 0.153808 0.138 Uiso 0.246(6) 1 calc GR . P C 2
H9B H 0.723075 0.010191 0.161623 0.138 Uiso 0.246(6) 1 calc GR . P C 2
H9C H 0.755721 0.067350 0.098528 0.138 Uiso 0.246(6) 1 calc GR . P C 2
C8 C 0.339(2) 0.323(2) 0.8948(16) 0.123(3) Uani 0.188(7) 1 d . U P D 2
H8A H 0.382308 0.292897 0.921988 0.147 Uiso 0.188(7) 1 calc R . P D 2
H8B H 0.323530 0.373329 0.925236 0.147 Uiso 0.188(7) 1 calc R . P D 2
C2AA C 0.273(2) 0.261(3) 0.905(2) 0.133(7) Uani 0.188(7) 1 d . U P D 2
H2AA H 0.283148 0.204669 0.882320 0.200 Uiso 0.188(7) 1 calc GR . P D 2
H2AB H 0.222938 0.287010 0.885503 0.200 Uiso 0.188(7) 1 calc GR . P D 2
H2AC H 0.267814 0.251290 0.955616 0.200 Uiso 0.188(7) 1 calc GR . P D 2
C1 C 0.9182(8) -0.0429(12) 0.6655(8) 0.131(4) Uani 0.502(11) 1 d . U P F 2
H1A H 0.877800 -0.089502 0.658714 0.197 Uiso 0.502(11) 1 calc GR . P F 2
H1B H 0.896427 0.006384 0.692213 0.197 Uiso 0.502(11) 1 calc GR . P F 2
H1C H 0.965077 -0.067427 0.691227 0.197 Uiso 0.502(11) 1 calc GR . P F 2
C3 C 0.9420(7) -0.0091(10) 0.5954(7) 0.101(3) Uani 0.502(11) 1 d . U P F 2
H3A H 0.947719 -0.060317 0.563382 0.121 Uiso 0.502(11) 1 calc R . P F 2
H3B H 0.994379 0.020864 0.600975 0.121 Uiso 0.502(11) 1 calc R . P F 2
C3AA C 0.9386(8) -0.0890(10) 0.6115(8) 0.122(4) Uani 0.498(11) 1 d . U P F 1
H3AA H 0.974661 -0.085719 0.572851 0.183 Uiso 0.498(11) 1 calc GR . P F 1
H3AB H 0.890953 -0.123031 0.596560 0.183 Uiso 0.498(11) 1 calc GR . P F 1
H3AC H 0.965619 -0.118611 0.651565 0.183 Uiso 0.498(11) 1 calc GR . P F 1
Cl0A Cl 0.3375(9) 0.2176(10) 0.6213(16) 0.1755(16) Uani 0.126(7) 1 d D U P A 1
C4AA C 0.1365(4) 0.7054(5) 0.5349(4) 0.099(2) Uani 0.777(7) 1 d D U P E 1
H4AA H 0.177529 0.679706 0.506340 0.149 Uiso 0.777(7) 1 calc GR . P E 1
H4AB H 0.156329 0.760880 0.556342 0.149 Uiso 0.777(7) 1 calc GR . P E 1
H4AC H 0.088583 0.717896 0.505283 0.149 Uiso 0.777(7) 1 calc GR . P E 1
C5AA C 0.388(3) 0.375(3) 0.8412(17) 0.112(3) Uani 0.188(7) 1 d . U P D 2
H5AA H 0.441907 0.355875 0.857501 0.135 Uiso 0.188(7) 1 calc R . P D 2
H5AB H 0.375671 0.337191 0.799433 0.135 Uiso 0.188(7) 1 calc R . P D 2
Cl4A Cl 0.0528(7) 0.2017(7) 0.6262(9) 0.203(4) Uani 0.255(4) 1 d D U P B 2
Cl5A Cl 0.1461(7) 0.3040(9) 0.5288(6) 0.224(5) Uani 0.255(4) 1 d D U P B 2
Cl6A Cl 0.1389(11) 0.3588(12) 0.6712(10) 0.1986(19) Uani 0.255(4) 1 d D U P B 2
C01G C 0.1416(10) 0.2626(11) 0.6158(8) 0.126(3) Uani 0.255(4) 1 d D U P B 2
H01J H 0.189346 0.225044 0.628425 0.152 Uiso 0.255(4) 1 calc R . P B 2
Cl1A Cl 0.3675(2) 0.0883(3) 0.68732(13) 0.1666(12) Uani 0.874(7) 1 d D U P A 2
Cl0B Cl 0.33486(13) 0.20212(18) 0.5632(3) 0.1755(16) Uani 0.874(7) 1 d D U P A 2
Cl Cl 0.43865(17) 0.0483(2) 0.55575(14) 0.1327(9) Uani 0.874(7) 1 d D U P A 2

loop_
_atom_site_aniso_label
_atom_site_aniso_U_11
_atom_site_aniso_U_22
_atom_site_aniso_U_33
_atom_site_aniso_U_23
_atom_site_aniso_U_13
_atom_site_aniso_U_12
Cl01 0.1275(17) 0.1495(19) 0.1193(14) -0.0274(13) -0.0135(11) 0.0105(12)
O1 0.0830(17) 0.0892(19) 0.0472(12) 0.0116(12) 0.0079(11) 0.0226(14)
Cl1 0.142(3) 0.249(3) 0.1088(12) -0.0354(15) 0.0108(13) -0.063(2)
O2 0.095(2) 0.083(2) 0.0611(14) 0.0050(12) 0.0122(13) 0.0144(15)
Cl5 0.225(4) 0.175(3) 0.209(3) -0.019(3) -0.072(3) 0.041(3)
Cl4 0.175(3) 0.143(2) 0.245(4) 0.032(2) 0.074(3) 0.0198(18)
O3 0.102(2) 0.125(2) 0.0477(12) -0.0113(14) -0.0067(13) 0.0550(19)
Cl6 0.188(5) 0.123(2) 0.283(4) 0.016(2) -0.007(3) -0.045(3)
N8 0.0599(16) 0.0652(18) 0.0428(12) -0.0035(11) 0.0028(11) 0.0094(13)
N7 0.0539(15) 0.0586(16) 0.0430(12) 0.0012(11) 0.0033(10) 0.0060(12)
N9 0.0543(15) 0.0581(17) 0.0520(14) 0.0058(11) 0.0042(11) 0.0080(12)
C00R 0.0551(19) 0.068(2) 0.0493(15) -0.0016(14) 0.0048(13) 0.0118(16)
N10 0.0683(18) 0.0714(19) 0.0424(13) -0.0084(12) 0.0012(12) 0.0164(14)
C11 0.087(4) 0.157(7) 0.066(3) -0.008(4) 0.020(3) -0.031(4)
C12 0.107(5) 0.102(5) 0.067(3) -0.024(3) 0.005(3) 0.016(3)
C013 0.066(2) 0.071(2) 0.0584(18) 0.0129(16) 0.0020(15) 0.0135(17)
C13 0.093(4) 0.113(5) 0.045(2) -0.001(3) 0.009(2) 0.031(4)
C14 0.067(2) 0.092(3) 0.0554(18) -0.0087(18) 0.0124(16) 0.014(2)
C15 0.064(2) 0.070(2) 0.0548(18) -0.0024(16) 0.0085(15) 0.0087(17)
C017 0.103(3) 0.110(3) 0.0438(17) -0.0092(18) -0.0032(18) 0.031(2)
C17 0.066(2) 0.069(2) 0.0625(19) -0.0012(16) 0.0035(16) 0.0216(18)
C16 0.063(2) 0.075(2) 0.0644(19) -0.0019(17) 0.0103(16) 0.0186(18)
C18 0.0560(18) 0.057(2) 0.0506(16) -0.0010(14) 0.0045(13) 0.0026(15)
C19 0.0517(17) 0.0553(19) 0.0481(15) -0.0005(13) 0.0025(12) 0.0048(14)
C01C 0.085(3) 0.115(4) 0.131(4) -0.018(3) -0.004(3) -0.028(3)
C01F 0.106(4) 0.122(5) 0.151(6) 0.024(4) 0.007(4) 0.000(4)
C20 0.0491(17) 0.0536(18) 0.0427(14) -0.0032(12) 0.0035(12) -0.0019(13)
C21 0.0527(17) 0.0571(19) 0.0424(14) 0.0014(13) 0.0037(12) 0.0006(14)
C22 0.060(2) 0.061(2) 0.0470(15) 0.0066(14) 0.0035(13) 0.0046(15)
C23 0.0555(18) 0.062(2) 0.0407(14) -0.0001(13) 0.0026(12) 0.0029(15)
C24 0.0497(17) 0.0557(18) 0.0406(13) -0.0016(12) 0.0038(12) 0.0024(14)
C25 0.0500(17) 0.0548(19) 0.0411(13) -0.0018(12) 0.0012(12) -0.0004(14)
C26 0.0523(17) 0.0544(19) 0.0441(14) -0.0007(12) 0.0019(12) 0.0015(14)
C27 0.0500(17) 0.0587(19) 0.0427(14) -0.0030(13) 0.0003(12) 0.0027(14)
C28 0.0565(18) 0.064(2) 0.0435(15) 0.0015(13) -0.0002(13) 0.0094(15)
C29 0.0588(19) 0.067(2) 0.0402(14) 0.0021(13) 0.0017(13) 0.0072(16)
C30 0.0541(18) 0.060(2) 0.0478(15) -0.0017(14) -0.0014(13) 0.0086(15)
C31 0.0579(19) 0.060(2) 0.0454(15) -0.0035(13) 0.0043(13) 0.0070(15)
C32 0.0559(18) 0.0536(19) 0.0467(15) -0.0067(13) 0.0017(13) 0.0040(14)
C33 0.070(2) 0.077(2) 0.0465(16) -0.0042(15) -0.0010(15) 0.0198(19)
C34 0.062(2) 0.057(2) 0.0512(16) -0.0071(14) 0.0009(14) 0.0058(15)
C35 0.0532(18) 0.0535(18) 0.0470(15) -0.0053(13) 0.0010(12) 0.0040(14)
C36 0.0558(19) 0.059(2) 0.0525(16) -0.0057(14) 0.0059(13) 0.0013(15)
C37 0.0560(19) 0.060(2) 0.0596(18) -0.0054(15) 0.0074(14) 0.0018(15)
C38 0.071(2) 0.070(2) 0.0575(18) -0.0107(16) 0.0113(16) 0.0143(18)
C39 0.072(2) 0.073(2) 0.0493(16) -0.0112(15) 0.0057(15) 0.0124(18)
C40 0.055(2) 0.072(2) 0.070(2) -0.0055(17) 0.0030(15) 0.0104(17)
C42 0.102(5) 0.185(7) 0.104(5) -0.018(4) 0.004(3) 0.071(5)
C43 0.135(5) 0.125(4) 0.071(3) 0.023(3) 0.021(3) 0.041(4)
C44 0.149(5) 0.138(5) 0.114(4) 0.025(4) 0.020(4) -0.012(5)
C45 0.147(6) 0.128(6) 0.162(7) 0.040(6) 0.035(6) -0.001(5)
C46 0.075(3) 0.095(3) 0.098(3) 0.014(2) -0.018(2) 0.009(2)
C47 0.089(5) 0.123(6) 0.103(6) 0.015(5) -0.008(5) 0.021(5)
C48 0.071(4) 0.100(5) 0.198(8) -0.016(5) -0.041(5) -0.004(3)
C0AA 0.053(9) 0.134(12) 0.154(13) 0.018(12) -0.015(10) -0.004(9)
C1AA 0.102(5) 0.185(7) 0.104(5) -0.018(4) 0.004(3) 0.071(5)
C7 0.084(11) 0.131(13) 0.129(12) 0.014(11) -0.018(10) 0.037(11)
C4 0.105(11) 0.117(11) 0.057(7) -0.011(8) 0.026(7) 0.000(9)
C6 0.097(10) 0.136(12) 0.074(8) -0.014(9) 0.028(8) 0.025(10)
C9 0.096(10) 0.117(12) 0.063(8) -0.008(9) -0.003(7) 0.009(10)
C8 0.143(7) 0.131(7) 0.095(6) 0.022(6) 0.018(6) 0.018(6)
C2AA 0.149(14) 0.129(13) 0.123(13) 0.031(13) 0.026(13) 0.011(13)
C1 0.119(7) 0.164(10) 0.109(8) 0.046(7) -0.011(6) 0.031(7)
C3 0.075(5) 0.125(6) 0.100(6) 0.016(5) -0.016(4) 0.021(5)
C3AA 0.107(7) 0.128(9) 0.128(8) 0.019(7) -0.008(6) 0.027(6)
Cl0A 0.1062(13) 0.1362(17) 0.280(5) 0.042(2) -0.0282(18) -0.0074(11)
C4AA 0.080(4) 0.107(5) 0.110(4) 0.035(4) -0.010(3) 0.018(4)
C5AA 0.132(6) 0.128(6) 0.078(5) 0.010(5) 0.011(6) 0.019(6)
Cl4A 0.166(7) 0.165(7) 0.277(10) 0.004(8) 0.018(7) -0.006(6)
Cl5A 0.213(9) 0.220(10) 0.235(9) 0.000(7) -0.035(7) 0.071(8)
Cl6A 0.188(5) 0.123(2) 0.283(4) 0.016(2) -0.007(3) -0.045(3)
C01G 0.106(4) 0.122(5) 0.151(6) 0.024(4) 0.007(4) 0.000(4)
Cl1A 0.142(3) 0.249(3) 0.1088(12) -0.0354(15) 0.0108(13) -0.063(2)
Cl0B 0.1062(13) 0.1362(17) 0.280(5) 0.042(2) -0.0282(18) -0.0074(11)
Cl 0.1275(17) 0.1495(19) 0.1193(14) -0.0274(13) -0.0135(11) 0.0105(12)

loop_
_atom_type_symbol
_atom_type_description
_atom_type_scat_dispersion_real
_atom_type_scat_dispersion_imag
_atom_type_scat_source
C C 0.0181 0.0091 'International Tables Vol C Tables 4.2.6.8 and 6.1.1.4'
H H 0.0000 0.0000 'International Tables Vol C Tables 4.2.6.8 and 6.1.1.4'
Cl Cl 0.3639 0.7018 'International Tables Vol C Tables 4.2.6.8 and 6.1.1.4'
N N 0.0311 0.0180 'International Tables Vol C Tables 4.2.6.8 and 6.1.1.4'
O O 0.0492 0.0322 'International Tables Vol C Tables 4.2.6.8 and 6.1.1.4'

loop_
_geom_angle_atom_site_label_1
_geom_angle_atom_site_label_2
_geom_angle_atom_site_label_3
_geom_angle
_geom_angle_site_symmetry_1
_geom_angle_site_symmetry_3
_geom_angle_publ_flag
H2A O2 H2B 104.5 . . ?
C26 N8 C31 117.9(3) . . ?
C21 N7 C25 117.4(2) . . ?
C18 N9 C013 120.4(3) . . ?
C22 N9 C013 115.7(3) . . ?
C22 N9 C18 123.8(3) . . ?
C15 C00R H00R 118.4 . . ?
C15 C00R C19 123.2(3) . . ?
C19 C00R H00R 118.4 . . ?
C33 N10 C017 115.8(3) . . ?
C33 N10 C34 123.9(3) . . ?
C34 N10 C017 120.1(3) . . ?
H11A C11 H11B 109.5 . . ?
H11A C11 H11C 109.5 . . ?
H11B C11 H11C 109.5 . . ?
C14 C11 H11A 109.5 . . ?
C14 C11 H11B 109.5 . . ?
C14 C11 H11C 109.5 . . ?
H12A C12 H12B 109.5 . . ?
H12A C12 H12C 109.5 . . ?
H12B C12 H12C 109.5 . . ?
C14 C12 H12A 109.5 . . ?
C14 C12 H12B 109.5 . . ?
C14 C12 H12C 109.5 . . ?
N9 C013 H01A 109.0 . . ?
N9 C013 H01B 109.0 . . ?
N9 C013 C46 112.8(3) . . ?
H01A C013 H01B 107.8 . . ?
C46 C013 H01A 109.0 . . ?
C46 C013 H01B 109.0 . . ?
H13A C13 H13B 109.5 . . ?
H13A C13 H13C 109.5 . . ?
H13B C13 H13C 109.5 . . ?
C14 C13 H13A 109.5 . . ?
C14 C13 H13B 109.5 . . ?
C14 C13 H13C 109.5 . . ?
C11 C14 C12 109.5(4) . . ?
C11 C14 C13 111.3(5) . . ?
C11 C14 C15 109.7(4) . . ?
C13 C14 C12 103.9(4) . . ?
C15 C14 C12 109.6(4) . . ?
C15 C14 C13 112.7(3) . . ?
C15 C14 C4 104.2(6) . . ?
C15 C14 C6 112.3(7) . . ?
C6 C14 C4 100.7(9) . . ?
C9 C14 C15 111.2(8) . . ?
C9 C14 C4 108.5(11) . . ?
C9 C14 C6 118.3(11) . . ?
C00R C15 C14 122.8(3) . . ?
C00R C15 C16 116.2(3) . . ?
C16 C15 C14 121.0(3) . . ?
N10 C017 H01C 109.3 . . ?
N10 C017 H01D 109.3 . . ?
N10 C017 H01E 107.8 . . ?
N10 C017 H01F 107.8 . . ?
N10 C017 C43 111.6(4) . . ?
N10 C017 C5AA 117.9(14) . . ?
H01C C017 H01D 108.0 . . ?
H01E C017 H01F 107.2 . . ?
C43 C017 H01C 109.3 . . ?
C43 C017 H01D 109.3 . . ?
C5AA C017 H01E 107.8 . . ?
C5AA C017 H01F 107.8 . . ?
C16 C17 H17 119.5 . . ?
C16 C17 C18 121.0(3) . . ?
C18 C17 H17 119.5 . . ?
C15 C16 H16 118.8 . . ?
C17 C16 C15 122.4(3) . . ?
C17 C16 H16 118.8 . . ?
N9 C18 C17 121.5(3) . . ?
N9 C18 C19 120.5(3) . . ?
C17 C18 C19 118.0(3) . . ?
C00R C19 C18 119.2(3) . . ?
C00R C19 C20 121.8(3) . . ?
C18 C19 C20 119.0(3) . . ?
Cl01 C01C Cl1 109.5(9) . . ?
Cl01 C01C H01G 105.8 . . ?
Cl01 C01C Cl0A 121.5(8) . . ?
Cl1 C01C H01G 105.8 . . ?
Cl0A C01C Cl1 107.3(8) . . ?
Cl0A C01C H01G 105.8 . . ?
Cl1A C01C H01H 109.4 . . ?
Cl1A C01C Cl0B 111.5(3) . . ?
Cl1A C01C Cl 109.4(3) . . ?
Cl0B C01C H01H 109.4 . . ?
Cl C01C H01H 109.4 . . ?
Cl C01C Cl0B 107.6(3) . . ?
Cl5 C01F H01I 107.8 . . ?
Cl4 C01F Cl5 109.4(5) . . ?
Cl4 C01F Cl6 112.6(5) . . ?
Cl4 C01F H01I 107.8 . . ?
Cl6 C01F Cl5 111.1(5) . . ?
Cl6 C01F H01I 107.8 . . ?
C21 C20 C19 119.0(3) . . ?
C23 C20 C19 124.2(3) . . ?
C23 C20 C21 116.8(3) . . ?
N7 C21 C20 124.6(3) . . ?
N7 C21 C22 114.4(2) . . ?
C20 C21 C22 121.0(3) . . ?
O1 C22 N9 120.9(3) . . ?
O1 C22 C21 122.6(3) . . ?
N9 C22 C21 116.5(3) . . ?
C20 C23 H23 119.8 . . ?
C24 C23 C20 120.5(3) . . ?
C24 C23 H23 119.8 . . ?
C23 C24 C25 118.1(3) . . ?
C23 C24 C29 122.2(3) . . ?
C25 C24 C29 119.7(3) . . ?
N7 C25 C24 122.6(3) . . ?
N7 C25 C26 118.5(2) . . ?
C24 C25 C26 118.9(3) . . ?
N8 C26 C25 118.7(3) . . ?
N8 C26 C27 122.7(3) . . ?
C27 C26 C25 118.6(2) . . ?
C26 C27 C28 119.9(3) . . ?
C30 C27 C26 117.2(3) . . ?
C30 C27 C28 122.8(3) . . ?
C27 C28 H28 119.4 . . ?
C29 C28 C27 121.3(3) . . ?
C29 C28 H28 119.4 . . ?
C24 C29 H29 119.3 . . ?
C28 C29 C24 121.5(3) . . ?
C28 C29 H29 119.3 . . ?
C27 C30 H30 119.4 . . ?
C32 C30 C27 121.1(3) . . ?
C32 C30 H30 119.4 . . ?
N8 C31 C32 124.8(3) . . ?
N8 C31 C33 114.2(3) . . ?
C32 C31 C33 121.1(3) . . ?
C30 C32 C31 115.9(3) . . ?
C30 C32 C35 125.2(3) . . ?
C31 C32 C35 118.8(3) . . ?
O3 C33 N10 121.7(3) . . ?
O3 C33 C31 121.7(3) . . ?
N10 C33 C31 116.6(3) . . ?
C35 C34 N10 120.5(3) . . ?
C39 C34 N10 121.0(3) . . ?
C39 C34 C35 118.6(3) . . ?
C34 C35 C32 118.9(3) . . ?
C36 C35 C32 122.3(3) . . ?
C36 C35 C34 118.7(3) . . ?
C35 C36 H36 118.2 . . ?
C37 C36 C35 123.5(3) . . ?
C37 C36 H36 118.2 . . ?
C36 C37 C40 121.9(3) . . ?
C38 C37 C36 115.5(3) . . ?
C38 C37 C40 122.5(3) . . ?
C37 C38 H38 118.6 . . ?
C39 C38 C37 122.7(3) . . ?
C39 C38 H38 118.6 . . ?
C34 C39 H39 119.7 . . ?
C38 C39 C34 120.6(3) . . ?
C38 C39 H39 119.7 . . ?
C37 C40 C42 110.6(11) . . ?
C37 C40 C0AA 105.3(8) . . ?
C37 C40 C4AA 108.9(3) . . ?
C42 C40 C0AA 104.3(11) . . ?
C48 C40 C37 109.2(4) . . ?
C48 C40 C1AA 112.2(5) . . ?
C48 C40 C4AA 107.3(5) . . ?
C1AA C40 C37 113.1(4) . . ?
C1AA C40 C4AA 106.0(5) . . ?
C7 C40 C37 114.9(9) . . ?
C7 C40 C42 112.6(13) . . ?
C7 C40 C0AA 108.4(13) . . ?
C40 C42 H42A 109.5 . . ?
C40 C42 H42B 109.5 . . ?
C40 C42 H42C 109.5 . . ?
H42A C42 H42B 109.5 . . ?
H42A C42 H42C 109.5 . . ?
H42B C42 H42C 109.5 . . ?
C017 C43 H43A 107.9 . . ?
C017 C43 H43B 107.9 . . ?
H43A C43 H43B 107.2 . . ?
C44 C43 C017 117.5(6) . . ?
C44 C43 H43A 107.9 . . ?
C44 C43 H43B 107.9 . . ?
C43 C44 H44A 108.1 . . ?
C43 C44 H44B 108.1 . . ?
C43 C44 C45 116.9(8) . . ?
H44A C44 H44B 107.3 . . ?
C45 C44 H44A 108.1 . . ?
C45 C44 H44B 108.1 . . ?
C44 C45 H45A 109.5 . . ?
C44 C45 H45B 109.5 . . ?
C44 C45 H45C 109.5 . . ?
H45A C45 H45B 109.5 . . ?
H45A C45 H45C 109.5 . . ?
H45B C45 H45C 109.5 . . ?
C013 C46 H46A 109.7 . . ?
C013 C46 H46B 109.7 . . ?
C013 C46 H46C 108.5 . . ?
C013 C46 H46D 108.5 . . ?
C013 C46 C47 109.7(6) . . ?
C013 C46 C3 114.9(6) . . ?
H46A C46 H46B 108.2 . . ?
H46C C46 H46D 107.5 . . ?
C47 C46 H46A 109.7 . . ?
C47 C46 H46B 109.7 . . ?
C3 C46 H46C 108.5 . . ?
C3 C46 H46D 108.5 . . ?
C46 C47 H47A 110.0 . . ?
C46 C47 H47B 110.0 . . ?
H47A C47 H47B 108.4 . . ?
C3AA C47 C46 108.4(11) . . ?
C3AA C47 H47A 110.0 . . ?
C3AA C47 H47B 110.0 . . ?
C40 C48 H48A 109.5 . . ?
C40 C48 H48B 109.5 . . ?
C40 C48 H48C 109.5 . . ?
H48A C48 H48B 109.5 . . ?
H48A C48 H48C 109.5 . . ?
H48B C48 H48C 109.5 . . ?
C40 C0AA H0AA 109.5 . . ?
C40 C0AA H0AB 109.5 . . ?
C40 C0AA H0AC 109.5 . . ?
H0AA C0AA H0AB 109.5 . . ?
H0AA C0AA H0AC 109.5 . . ?
H0AB C0AA H0AC 109.5 . . ?
C40 C1AA H1AA 109.5 . . ?
C40 C1AA H1AB 109.5 . . ?
C40 C1AA H1AC 109.5 . . ?
H1AA C1AA H1AB 109.5 . . ?
H1AA C1AA H1AC 109.5 . . ?
H1AB C1AA H1AC 109.5 . . ?
C40 C7 H7A 109.5 . . ?
C40 C7 H7B 109.5 . . ?
C40 C7 H7C 109.5 . . ?
H7A C7 H7B 109.5 . . ?
H7A C7 H7C 109.5 . . ?
H7B C7 H7C 109.5 . . ?
C14 C4 H4A 109.5 . . ?
C14 C4 H4B 109.5 . . ?
C14 C4 H4C 109.5 . . ?
H4A C4 H4B 109.5 . . ?
H4A C4 H4C 109.5 . . ?
H4B C4 H4C 109.5 . . ?
C14 C6 H6A 109.5 . . ?
C14 C6 H6B 109.5 . . ?
C14 C6 H6C 109.5 . . ?
H6A C6 H6B 109.5 . . ?
H6A C6 H6C 109.5 . . ?
H6B C6 H6C 109.5 . . ?
C14 C9 H9A 109.5 . . ?
C14 C9 H9B 109.5 . . ?
C14 C9 H9C 109.5 . . ?
H9A C9 H9B 109.5 . . ?
H9A C9 H9C 109.5 . . ?
H9B C9 H9C 109.5 . . ?
H8A C8 H8B 104.2 . . ?
C2AA C8 H8A 100.2 . . ?
C2AA C8 H8B 100.2 . . ?
C2AA C8 C5AA 147(3) . . ?
C5AA C8 H8A 100.2 . . ?
C5AA C8 H8B 100.2 . . ?
C8 C2AA H2AA 109.5 . . ?
C8 C2AA H2AB 109.5 . . ?
C8 C2AA H2AC 109.5 . . ?
H2AA C2AA H2AB 109.5 . . ?
H2AA C2AA H2AC 109.5 . . ?
H2AB C2AA H2AC 109.5 . . ?
H1A C1 H1B 109.5 . . ?
H1A C1 H1C 109.5 . . ?
H1B C1 H1C 109.5 . . ?
C3 C1 H1A 109.5 . . ?
C3 C1 H1B 109.5 . . ?
C3 C1 H1C 109.5 . . ?
C46 C3 H3A 109.2 . . ?
C46 C3 H3B 109.2 . . ?
C1 C3 C46 112.2(11) . . ?
C1 C3 H3A 109.2 . . ?
C1 C3 H3B 109.2 . . ?
H3A C3 H3B 107.9 . . ?
C47 C3AA H3AA 109.5 . . ?
C47 C3AA H3AB 109.5 . . ?
C47 C3AA H3AC 109.5 . . ?
H3AA C3AA H3AB 109.5 . . ?
H3AA C3AA H3AC 109.5 . . ?
H3AB C3AA H3AC 109.5 . . ?
C40 C4AA H4AA 109.5 . . ?
C40 C4AA H4AB 109.5 . . ?
C40 C4AA H4AC 109.5 . . ?
H4AA C4AA H4AB 109.5 . . ?
H4AA C4AA H4AC 109.5 . . ?
H4AB C4AA H4AC 109.5 . . ?
C017 C5AA C8 150(3) . . ?
C017 C5AA H5AA 99.2 . . ?
C017 C5AA H5AB 99.2 . . ?
C8 C5AA H5AA 99.2 . . ?
C8 C5AA H5AB 99.2 . . ?
H5AA C5AA H5AB 104.0 . . ?
Cl4A C01G Cl5A 111.0(10) . . ?
Cl4A C01G Cl6A 107.6(10) . . ?
Cl4A C01G H01J 110.7 . . ?
Cl5A C01G Cl6A 106.0(10) . . ?
Cl5A C01G H01J 110.7 . . ?
Cl6A C01G H01J 110.7 . . ?

loop_
_geom_bond_atom_site_label_1
_geom_bond_atom_site_label_2
_geom_bond_distance
_geom_bond_site_symmetry_2
_geom_bond_publ_flag
Cl01 C01C 1.687(9) . ?
O1 C22 1.220(4) . ?
Cl1 C01C 1.767(9) . ?
O2 H2A 0.8502 . ?
O2 H2B 0.8501 . ?
Cl5 C01F 1.756(7) . ?
Cl4 C01F 1.708(7) . ?
O3 C33 1.222(4) . ?
Cl6 C01F 1.731(7) . ?
N8 C26 1.334(4) . ?
N8 C31 1.336(4) . ?
N7 C21 1.337(4) . ?
N7 C25 1.340(4) . ?
N9 C013 1.472(4) . ?
N9 C18 1.400(4) . ?
N9 C22 1.377(4) . ?
C00R H00R 0.9300 . ?
C00R C15 1.381(5) . ?
C00R C19 1.399(4) . ?
N10 C017 1.474(4) . ?
N10 C33 1.374(4) . ?
N10 C34 1.404(4) . ?
C11 H11A 0.9600 . ?
C11 H11B 0.9600 . ?
C11 H11C 0.9600 . ?
C11 C14 1.475(7) . ?
C12 H12A 0.9600 . ?
C12 H12B 0.9600 . ?
C12 H12C 0.9600 . ?
C12 C14 1.573(7) . ?
C013 H01A 0.9700 . ?
C013 H01B 0.9700 . ?
C013 C46 1.507(6) . ?
C13 H13A 0.9600 . ?
C13 H13B 0.9600 . ?
C13 H13C 0.9600 . ?
C13 C14 1.548(7) . ?
C14 C15 1.523(5) . ?
C14 C4 1.707(17) . ?
C14 C6 1.548(15) . ?
C14 C9 1.338(16) . ?
C15 C16 1.397(5) . ?
C017 H01C 0.9700 . ?
C017 H01D 0.9700 . ?
C017 H01E 0.9700 . ?
C017 H01F 0.9700 . ?
C017 C43 1.482(9) . ?
C017 C5AA 1.51(4) . ?
C17 H17 0.9300 . ?
C17 C16 1.367(5) . ?
C17 C18 1.401(5) . ?
C16 H16 0.9300 . ?
C18 C19 1.401(4) . ?
C19 C20 1.460(4) . ?
C01C H01G 0.9800 . ?
C01C H01H 0.9800 . ?
C01C Cl0A 1.687(9) . ?
C01C Cl1A 1.734(5) . ?
C01C Cl0B 1.770(5) . ?
C01C Cl 1.751(5) . ?
C01F H01I 0.9800 . ?
C20 C21 1.408(4) . ?
C20 C23 1.385(4) . ?
C21 C22 1.481(4) . ?
C23 H23 0.9300 . ?
C23 C24 1.383(4) . ?
C24 C25 1.419(4) . ?
C24 C29 1.430(4) . ?
C25 C26 1.467(4) . ?
C26 C27 1.418(4) . ?
C27 C28 1.430(4) . ?
C27 C30 1.399(4) . ?
C28 H28 0.9300 . ?
C28 C29 1.344(4) . ?
C29 H29 0.9300 . ?
C30 H30 0.9300 . ?
C30 C32 1.384(4) . ?
C31 C32 1.410(4) . ?
C31 C33 1.479(4) . ?
C32 C35 1.464(4) . ?
C34 C35 1.400(4) . ?
C34 C39 1.387(5) . ?
C35 C36 1.392(5) . ?
C36 H36 0.9300 . ?
C36 C37 1.392(4) . ?
C37 C38 1.389(5) . ?
C37 C40 1.529(5) . ?
C38 H38 0.9300 . ?
C38 C39 1.378(5) . ?
C39 H39 0.9300 . ?
C40 C42 1.54(2) . ?
C40 C48 1.506(7) . ?
C40 C0AA 1.61(2) . ?
C40 C1AA 1.511(7) . ?
C40 C7 1.43(2) . ?
C40 C4AA 1.542(7) . ?
C42 H42A 0.9600 . ?
C42 H42B 0.9600 . ?
C42 H42C 0.9600 . ?
C43 H43A 0.9700 . ?
C43 H43B 0.9700 . ?
C43 C44 1.349(11) . ?
C44 H44A 0.9700 . ?
C44 H44B 0.9700 . ?
C44 C45 1.527(11) . ?
C45 H45A 0.9600 . ?
C45 H45B 0.9600 . ?
C45 H45C 0.9600 . ?
C46 H46A 0.9700 . ?
C46 H46B 0.9700 . ?
C46 H46C 0.9700 . ?
C46 H46D 0.9700 . ?
C46 C47 1.598(14) . ?
C46 C3 1.518(12) . ?
C47 H47A 0.9700 . ?
C47 H47B 0.9700 . ?
C47 C3AA 1.50(2) . ?
C48 H48A 0.9600 . ?
C48 H48B 0.9600 . ?
C48 H48C 0.9600 . ?
C0AA H0AA 0.9600 . ?
C0AA H0AB 0.9600 . ?
C0AA H0AC 0.9600 . ?
C1AA H1AA 0.9600 . ?
C1AA H1AB 0.9600 . ?
C1AA H1AC 0.9600 . ?
C7 H7A 0.9600 . ?
C7 H7B 0.9600 . ?
C7 H7C 0.9600 . ?
C4 H4A 0.9600 . ?
C4 H4B 0.9600 . ?
C4 H4C 0.9600 . ?
C6 H6A 0.9600 . ?
C6 H6B 0.9600 . ?
C6 H6C 0.9600 . ?
C9 H9A 0.9600 . ?
C9 H9B 0.9600 . ?
C9 H9C 0.9600 . ?
C8 H8A 0.9700 . ?
C8 H8B 0.9700 . ?
C8 C2AA 1.44(5) . ?
C8 C5AA 1.52(5) . ?
C2AA H2AA 0.9600 . ?
C2AA H2AB 0.9600 . ?
C2AA H2AC 0.9600 . ?
C1 H1A 0.9600 . ?
C1 H1B 0.9600 . ?
C1 H1C 0.9600 . ?
C1 C3 1.48(2) . ?
C3 H3A 0.9700 . ?
C3 H3B 0.9700 . ?
C3AA H3AA 0.9600 . ?
C3AA H3AB 0.9600 . ?
C3AA H3AC 0.9600 . ?
C4AA H4AA 0.9600 . ?
C4AA H4AB 0.9600 . ?
C4AA H4AC 0.9600 . ?
C5AA H5AA 0.9700 . ?
C5AA H5AB 0.9700 . ?
Cl4A C01G 1.734(10) . ?
Cl5A C01G 1.747(10) . ?
Cl6A C01G 1.757(10) . ?
C01G H01J 0.9800 . ?

loop_
_geom_torsion_atom_site_label_1
_geom_torsion_atom_site_label_2
_geom_torsion_atom_site_label_3
_geom_torsion_atom_site_label_4
_geom_torsion
_geom_torsion_site_symmetry_1
_geom_torsion_site_symmetry_2
_geom_torsion_site_symmetry_3
_geom_torsion_site_symmetry_4
_geom_torsion_publ_flag
N8 C26 C27 C28 174.8(3) . . . . ?
N8 C26 C27 C30 -4.4(5) . . . . ?
N8 C31 C32 C30 -6.2(5) . . . . ?
N8 C31 C32 C35 175.7(3) . . . . ?
N8 C31 C33 O3 0.5(6) . . . . ?
N8 C31 C33 N10 -179.5(3) . . . . ?
N7 C21 C22 O1 1.4(5) . . . . ?
N7 C21 C22 N9 -179.9(3) . . . . ?
N7 C25 C26 N8 5.8(4) . . . . ?
N7 C25 C26 C27 -175.0(3) . . . . ?
N9 C013 C46 C47 160.0(7) . . . . ?
N9 C013 C46 C3 -165.4(7) . . . . ?
N9 C18 C19 C00R 179.9(3) . . . . ?
N9 C18 C19 C20 1.3(5) . . . . ?
C00R C15 C16 C17 -0.5(6) . . . . ?
C00R C19 C20 C21 -175.9(3) . . . . ?
C00R C19 C20 C23 3.0(5) . . . . ?
N10 C017 C43 C44 56.6(9) . . . . ?
N10 C017 C5AA C8 -123(6) . . . . ?
N10 C34 C35 C32 -3.6(5) . . . . ?
N10 C34 C35 C36 174.6(3) . . . . ?
N10 C34 C39 C38 -174.6(3) . . . . ?
C11 C14 C15 C00R 111.9(5) . . . . ?
C11 C14 C15 C16 -67.2(6) . . . . ?
C12 C14 C15 C00R -127.8(4) . . . . ?
C12 C14 C15 C16 53.1(5) . . . . ?
C013 N9 C18 C17 -2.3(5) . . . . ?
C013 N9 C18 C19 178.7(3) . . . . ?
C013 N9 C22 O1 -0.9(5) . . . . ?
C013 N9 C22 C21 -179.6(3) . . . . ?
C013 C46 C47 C3AA 67.9(11) . . . . ?
C013 C46 C3 C1 -71.4(13) . . . . ?
C13 C14 C15 C00R -12.7(6) . . . . ?
C13 C14 C15 C16 168.2(5) . . . . ?
C14 C15 C16 C17 178.6(4) . . . . ?
C15 C00R C19 C18 -1.5(5) . . . . ?
C15 C00R C19 C20 177.0(3) . . . . ?
C017 N10 C33 O3 -3.9(6) . . . . ?
C017 N10 C33 C31 176.0(3) . . . . ?
C017 N10 C34 C35 -174.5(4) . . . . ?
C017 N10 C34 C39 5.7(5) . . . . ?
C017 C43 C44 C45 175.0(7) . . . . ?
C17 C18 C19 C00R 0.9(5) . . . . ?
C17 C18 C19 C20 -177.7(3) . . . . ?
C16 C17 C18 N9 -179.1(3) . . . . ?
C16 C17 C18 C19 -0.1(6) . . . . ?
C18 N9 C013 C46 86.1(4) . . . . ?
C18 N9 C22 O1 -177.8(3) . . . . ?
C18 N9 C22 C21 3.5(5) . . . . ?
C18 C17 C16 C15 -0.1(6) . . . . ?
C18 C19 C20 C21 2.7(5) . . . . ?
C18 C19 C20 C23 -178.4(3) . . . . ?
C19 C00R C15 C14 -177.8(3) . . . . ?
C19 C00R C15 C16 1.3(5) . . . . ?
C19 C20 C21 N7 177.0(3) . . . . ?
C19 C20 C21 C22 -3.6(5) . . . . ?
C19 C20 C23 C24 -178.0(3) . . . . ?
C20 C21 C22 O1 -178.0(3) . . . . ?
C20 C21 C22 N9 0.7(5) . . . . ?
C20 C23 C24 C25 1.2(5) . . . . ?
C20 C23 C24 C29 -178.8(3) . . . . ?
C21 N7 C25 C24 1.5(5) . . . . ?
C21 N7 C25 C26 -179.3(3) . . . . ?
C21 C20 C23 C24 0.9(5) . . . . ?
C22 N9 C013 C46 -90.9(4) . . . . ?
C22 N9 C18 C17 174.4(3) . . . . ?
C22 N9 C18 C19 -4.6(5) . . . . ?
C23 C20 C21 N7 -2.0(5) . . . . ?
C23 C20 C21 C22 177.4(3) . . . . ?
C23 C24 C25 N7 -2.5(5) . . . . ?
C23 C24 C25 C26 178.4(3) . . . . ?
C23 C24 C29 C28 179.3(3) . . . . ?
C24 C25 C26 N8 -175.1(3) . . . . ?
C24 C25 C26 C27 4.1(4) . . . . ?
C25 N7 C21 C20 0.8(5) . . . . ?
C25 N7 C21 C22 -178.6(3) . . . . ?
C25 C24 C29 C28 -0.6(5) . . . . ?
C25 C26 C27 C28 -4.4(5) . . . . ?
C25 C26 C27 C30 176.4(3) . . . . ?
C26 N8 C31 C32 3.2(5) . . . . ?
C26 N8 C31 C33 -176.1(3) . . . . ?
C26 C27 C28 C29 2.2(5) . . . . ?
C26 C27 C30 C32 1.1(5) . . . . ?
C27 C28 C29 C24 0.4(5) . . . . ?
C27 C30 C32 C31 3.8(5) . . . . ?
C27 C30 C32 C35 -178.3(3) . . . . ?
C28 C27 C30 C32 -178.1(3) . . . . ?
C29 C24 C25 N7 177.4(3) . . . . ?
C29 C24 C25 C26 -1.7(4) . . . . ?
C30 C27 C28 C29 -178.7(3) . . . . ?
C30 C32 C35 C34 -171.7(3) . . . . ?
C30 C32 C35 C36 10.2(5) . . . . ?
C31 N8 C26 C25 -178.5(3) . . . . ?
C31 N8 C26 C27 2.3(5) . . . . ?
C31 C32 C35 C34 6.2(5) . . . . ?
C31 C32 C35 C36 -172.0(3) . . . . ?
C32 C31 C33 O3 -178.9(4) . . . . ?
C32 C31 C33 N10 1.1(5) . . . . ?
C32 C35 C36 C37 179.3(3) . . . . ?
C33 N10 C017 C43 -103.0(5) . . . . ?
C33 N10 C017 C5AA -68.8(19) . . . . ?
C33 N10 C34 C35 -0.4(5) . . . . ?
C33 N10 C34 C39 179.9(4) . . . . ?
C33 C31 C32 C30 173.1(3) . . . . ?
C33 C31 C32 C35 -5.0(5) . . . . ?
C34 N10 C017 C43 71.6(5) . . . . ?
C34 N10 C017 C5AA 105.8(19) . . . . ?
C34 N10 C33 O3 -178.3(4) . . . . ?
C34 N10 C33 C31 1.7(5) . . . . ?
C34 C35 C36 C37 1.2(5) . . . . ?
C35 C34 C39 C38 5.6(6) . . . . ?
C35 C36 C37 C38 3.2(5) . . . . ?
C35 C36 C37 C40 -174.5(3) . . . . ?
C36 C37 C38 C39 -3.2(6) . . . . ?
C36 C37 C40 C42 -135.5(12) . . . . ?
C36 C37 C40 C48 57.7(6) . . . . ?
C36 C37 C40 C0AA 112.4(12) . . . . ?
C36 C37 C40 C1AA -176.6(6) . . . . ?
C36 C37 C40 C7 -6.7(15) . . . . ?
C36 C37 C40 C4AA -59.0(5) . . . . ?
C37 C38 C39 C34 -1.1(6) . . . . ?
C38 C37 C40 C42 47.0(12) . . . . ?
C38 C37 C40 C48 -119.7(6) . . . . ?
C38 C37 C40 C0AA -65.1(13) . . . . ?
C38 C37 C40 C1AA 5.9(7) . . . . ?
C38 C37 C40 C7 175.8(15) . . . . ?
C38 C37 C40 C4AA 123.5(5) . . . . ?
C39 C34 C35 C32 176.2(3) . . . . ?
C39 C34 C35 C36 -5.6(5) . . . . ?
C40 C37 C38 C39 174.4(4) . . . . ?
C4 C14 C15 C00R 58.7(8) . . . . ?
C4 C14 C15 C16 -120.4(8) . . . . ?
C6 C14 C15 C00R 166.8(10) . . . . ?
C6 C14 C15 C16 -12.2(11) . . . . ?
C9 C14 C15 C00R -58.0(12) . . . . ?
C9 C14 C15 C16 122.9(11) . . . . ?
C2AA C8 C5AA C017 105(8) . . . . ?
